data_4119534
loop_
_publ_author_name
'Sabuj Kundu'
'Jongwook Choi'
'David Y. Wang'
'Yuriy Choliy'
'Thomas J. Emge'
'Karsten Krogh-Jespersen'
'Alan S. Goldman'

_publ_section_title
;
 Cleavage of Ether, Ester, and Tosylate C(sp3)-O Bonds by an Iridium
 Complex, Initiated by Oxidative Addition of C-H Bonds. Experimental and
 Computational Studies
;
_journal_name_full 'Journal of the American Chemical Society'
_journal_page_first 5127
_journal_page_last 5143
_journal_paper_doi 10.1021/ja312464b
_journal_volume 135
_journal_year 2013
_chemical_formula_sum 'C32 H53 Ir O3 P2 S'
_chemical_formula_weight 771.94
_chemical_name_systematic
; 
 ? 
;
_space_group_IT_number 14
_symmetry_cell_setting monoclinic
_symmetry_space_group_name_Hall '-P 2ybc'
_symmetry_space_group_name_H-M 'P 1 21/c 1'
_atom_sites_solution_hydrogens geom
_atom_sites_solution_primary direct
_atom_sites_solution_secondary difmap
_audit_creation_method SHELXL-97
_cell_angle_alpha 90.00
_cell_angle_beta 96.929(1)
_cell_angle_gamma 90.00
_cell_formula_units_Z 4
_cell_length_a 7.9911(6)
_cell_length_b 20.8473(17)
_cell_length_c 19.9171(16)
_cell_measurement_reflns_used 7380
_cell_measurement_temperature 100(2)
_cell_measurement_theta_max 31.58
_cell_measurement_theta_min 2.28
_cell_volume 3293.8(5)
_computing_cell_refinement 'Bruker SAINT'
_computing_data_collection 'Bruker APEX2'
_computing_data_reduction 'Bruker SAINT'
_computing_molecular_graphics 'Bruker SHELXTL'
_computing_publication_material 'Bruker SHELXTL'
_computing_structure_refinement 'SHELXL-97 (Sheldrick, 2008)'
_computing_structure_solution 'SHELXS-97 (Sheldrick, 2008)'
_diffrn_ambient_temperature 100(2)
_diffrn_measured_fraction_theta_full 0.997
_diffrn_measured_fraction_theta_max 0.997
_diffrn_measurement_device_type 'Bruker APEX-II CCD'
_diffrn_measurement_method '\f and \w scans'
_diffrn_radiation_monochromator graphite
_diffrn_radiation_source 'fine-focus sealed tube'
_diffrn_radiation_type MoK\a
_diffrn_radiation_wavelength 0.71073
_diffrn_reflns_av_R_equivalents 0.0337
_diffrn_reflns_av_sigmaI/netI 0.0315
_diffrn_reflns_limit_h_max 11
_diffrn_reflns_limit_h_min -11
_diffrn_reflns_limit_k_max 30
_diffrn_reflns_limit_k_min -30
_diffrn_reflns_limit_l_max 28
_diffrn_reflns_limit_l_min -28
_diffrn_reflns_number 39876
_diffrn_reflns_theta_full 31.00
_diffrn_reflns_theta_max 31.00
_diffrn_reflns_theta_min 1.95
_exptl_absorpt_coefficient_mu 4.244
_exptl_absorpt_correction_T_max 0.901
_exptl_absorpt_correction_T_min 0.216
_exptl_absorpt_correction_type numerical
_exptl_absorpt_process_details 'Bruker SAINT (XPREP)'
_exptl_crystal_colour red
_exptl_crystal_density_diffrn 1.557
_exptl_crystal_description plate
_exptl_crystal_F_000 1568
_exptl_crystal_size_max 0.52
_exptl_crystal_size_mid 0.25
_exptl_crystal_size_min 0.03
_refine_diff_density_max 3.595
_refine_diff_density_min -1.325
_refine_diff_density_rms 0.134
_refine_ls_extinction_method none
_refine_ls_goodness_of_fit_ref 1.004
_refine_ls_hydrogen_treatment mixed
_refine_ls_matrix_type full
_refine_ls_number_parameters 366
_refine_ls_number_reflns 10488
_refine_ls_number_restraints 0
_refine_ls_restrained_S_all 1.004
_refine_ls_R_factor_all 0.0377
_refine_ls_R_factor_gt 0.0291
_refine_ls_shift/su_max 0.004
_refine_ls_shift/su_mean 0.000
_refine_ls_structure_factor_coef Fsqd
_refine_ls_weighting_details 'calc w=1/[\s^2^(Fo^2^)+(0.0290P)^2^+6.0000P] where P=(Fo^2^+2Fc^2^)/3'
_refine_ls_weighting_scheme calc
_refine_ls_wR_factor_gt 0.0634
_refine_ls_wR_factor_ref 0.0664
_reflns_number_gt 8941
_reflns_number_total 10488
_reflns_threshold_expression >2sigma(I)
_cod_data_source_file ja312464b_si_013.cif
_cod_data_source_block irmets
_cod_database_code 4119534

loop_
_symmetry_equiv_pos_as_xyz
'x, y, z'
'-x, y+1/2, -z+1/2'
'-x, -y, -z'
'x, -y-1/2, z-1/2'

loop_
_atom_site_label
_atom_site_type_symbol
_atom_site_fract_x
_atom_site_fract_y
_atom_site_fract_z
_atom_site_U_iso_or_equiv
_atom_site_adp_type
_atom_site_occupancy
_atom_site_symmetry_multiplicity
_atom_site_calc_flag
_atom_site_refinement_flags
Ir1 Ir 0.139205(12) 0.701136(5) 0.226306(5) 0.01377(3) Uani 1 1 d .
P1 P 0.03438(9) 0.61355(3) 0.16020(3) 0.01579(13) Uani 1 1 d .
P2 P 0.25911(9) 0.76191(4) 0.31691(3) 0.01695(13) Uani 1 1 d .
S1 S 0.26177(10) 0.77740(4) 0.08988(4) 0.02382(15) Uani 1 1 d .
O1 O 0.2970(3) 0.75146(10) 0.15965(10) 0.0208(4) Uani 1 1 d .
O2 O 0.0946(3) 0.80462(14) 0.07716(14) 0.0421(7) Uani 1 1 d .
O3 O 0.3043(4) 0.73141(13) 0.04049(12) 0.0387(6) Uani 1 1 d .
C1 C 0.0219(3) 0.65810(13) 0.29829(13) 0.0166(5) Uani 1 1 d .
C2 C -0.0745(3) 0.60181(14) 0.28578(13) 0.0183(5) Uani 1 1 d .
C3 C -0.1460(4) 0.57020(15) 0.33715(15) 0.0231(6) Uani 1 1 d .
H3 H -0.2080 0.5317 0.3275 0.028 Uiso 1 1 calc R
C4 C -0.1264(4) 0.59493(16) 0.40222(15) 0.0257(6) Uani 1 1 d .
H4 H -0.1709 0.5726 0.4377 0.031 Uiso 1 1 calc R
C5 C -0.0419(4) 0.65228(16) 0.41533(14) 0.0241(6) Uani 1 1 d .
H5 H -0.0315 0.6698 0.4597 0.029 Uiso 1 1 calc R
C6 C 0.0284(4) 0.68482(15) 0.36419(14) 0.0200(5) Uani 1 1 d .
C7 C -0.1131(4) 0.57847(14) 0.21377(14) 0.0211(5) Uani 1 1 d .
H7A H -0.2299 0.5905 0.1960 0.025 Uiso 1 1 calc R
H7B H -0.1045 0.5311 0.2127 0.025 Uiso 1 1 calc R
C8 C 0.1095(4) 0.75007(15) 0.37826(14) 0.0221(6) Uani 1 1 d .
H8A H 0.1686 0.7516 0.4249 0.027 Uiso 1 1 calc R
H8B H 0.0226 0.7842 0.3734 0.027 Uiso 1 1 calc R
C9 C 0.2107(4) 0.55353(15) 0.16185(15) 0.0228(6) Uani 1 1 d .
C10 C 0.3583(4) 0.58331(17) 0.13055(19) 0.0312(7) Uani 1 1 d .
H10A H 0.4550 0.5541 0.1366 0.047 Uiso 1 1 calc R
H10B H 0.3893 0.6242 0.1529 0.047 Uiso 1 1 calc R
H10C H 0.3251 0.5907 0.0822 0.047 Uiso 1 1 calc R
C11 C 0.1614(4) 0.48957(15) 0.12712(17) 0.0283(7) Uani 1 1 d .
H11A H 0.1329 0.4966 0.0784 0.042 Uiso 1 1 calc R
H11B H 0.0635 0.4717 0.1459 0.042 Uiso 1 1 calc R
H11C H 0.2561 0.4595 0.1349 0.042 Uiso 1 1 calc R
C12 C 0.2701(5) 0.53880(18) 0.23643(17) 0.0338(8) Uani 1 1 d .
H12A H 0.3683 0.5103 0.2395 0.051 Uiso 1 1 calc R
H12B H 0.1790 0.5178 0.2569 0.051 Uiso 1 1 calc R
H12C H 0.3011 0.5789 0.2605 0.051 Uiso 1 1 calc R
C13 C -0.0946(4) 0.61424(14) 0.07375(14) 0.0205(5) Uani 1 1 d .
C14 C 0.0176(4) 0.62026(16) 0.01682(15) 0.0269(6) Uani 1 1 d .
H14A H -0.0530 0.6271 -0.0263 0.040 Uiso 1 1 calc R
H14B H 0.0833 0.5808 0.0143 0.040 Uiso 1 1 calc R
H14C H 0.0944 0.6567 0.0261 0.040 Uiso 1 1 calc R
C15 C -0.2073(4) 0.55492(15) 0.06087(15) 0.0245(6) Uani 1 1 d .
H15A H -0.2839 0.5522 0.0957 0.037 Uiso 1 1 calc R
H15B H -0.1368 0.5163 0.0625 0.037 Uiso 1 1 calc R
H15C H -0.2731 0.5583 0.0162 0.037 Uiso 1 1 calc R
C16 C -0.2080(4) 0.67303(17) 0.07122(17) 0.0301(7) Uani 1 1 d .
H16A H -0.2765 0.6752 0.0270 0.045 Uiso 1 1 calc R
H16B H -0.1385 0.7117 0.0782 0.045 Uiso 1 1 calc R
H16C H -0.2822 0.6700 0.1069 0.045 Uiso 1 1 calc R
C17 C 0.4595(4) 0.72217(16) 0.35471(15) 0.0220(6) Uani 1 1 d .
C18 C 0.5630(4) 0.70633(16) 0.29611(15) 0.0251(6) Uani 1 1 d .
H18A H 0.5895 0.7461 0.2734 0.038 Uiso 1 1 calc R
H18B H 0.4972 0.6780 0.2637 0.038 Uiso 1 1 calc R
H18C H 0.6679 0.6848 0.3141 0.038 Uiso 1 1 calc R
C19 C 0.5659(4) 0.76125(18) 0.40946(16) 0.0301(7) Uani 1 1 d .
H19A H 0.4971 0.7726 0.4453 0.045 Uiso 1 1 calc R
H19B H 0.6057 0.8005 0.3894 0.045 Uiso 1 1 calc R
H19C H 0.6629 0.7357 0.4287 0.045 Uiso 1 1 calc R
C20 C 0.4160(4) 0.65871(16) 0.38866(16) 0.0268(6) Uani 1 1 d .
H20A H 0.5200 0.6349 0.4030 0.040 Uiso 1 1 calc R
H20B H 0.3423 0.6328 0.3564 0.040 Uiso 1 1 calc R
H20C H 0.3581 0.6681 0.4282 0.040 Uiso 1 1 calc R
C21 C 0.2915(4) 0.85097(15) 0.30887(17) 0.0289(7) Uani 1 1 d .
C22 C 0.4494(5) 0.86550(17) 0.27427(18) 0.0343(8) Uani 1 1 d .
H22A H 0.4554 0.9116 0.2655 0.051 Uiso 1 1 calc R
H22B H 0.4431 0.8420 0.2314 0.051 Uiso 1 1 calc R
H22C H 0.5502 0.8521 0.3039 0.051 Uiso 1 1 calc R
C23 C 0.3039(5) 0.88515(18) 0.37769(19) 0.0407(9) Uani 1 1 d .
H23A H 0.4024 0.8691 0.4070 0.061 Uiso 1 1 calc R
H23B H 0.2017 0.8767 0.3989 0.061 Uiso 1 1 calc R
H23C H 0.3156 0.9314 0.3711 0.061 Uiso 1 1 calc R
C24 C 0.1385(5) 0.87801(16) 0.2628(2) 0.0356(8) Uani 1 1 d .
H24A H 0.0347 0.8680 0.2823 0.053 Uiso 1 1 calc R
H24B H 0.1337 0.8586 0.2178 0.053 Uiso 1 1 calc R
H24C H 0.1499 0.9246 0.2590 0.053 Uiso 1 1 calc R
C25 C 0.4077(4) 0.84123(14) 0.08784(14) 0.0198(5) Uani 1 1 d .
C26 C 0.5759(4) 0.82676(15) 0.08612(16) 0.0260(6) Uani 1 1 d .
H26 H 0.6109 0.7832 0.0872 0.031 Uiso 1 1 calc R
C27 C 0.6944(4) 0.87485(17) 0.08291(17) 0.0292(7) Uani 1 1 d .
H27 H 0.8092 0.8640 0.0811 0.035 Uiso 1 1 calc R
C28 C 0.6460(5) 0.93885(16) 0.08230(16) 0.0293(7) Uani 1 1 d .
C29 C 0.4777(5) 0.95290(17) 0.0844(2) 0.0389(9) Uani 1 1 d .
H29 H 0.4430 0.9965 0.0843 0.047 Uiso 1 1 calc R
C30 C 0.3575(5) 0.90469(16) 0.08674(18) 0.0323(7) Uani 1 1 d .
H30 H 0.2422 0.9154 0.0876 0.039 Uiso 1 1 calc R
C31 C 0.7738(6) 0.99107(19) 0.0791(2) 0.0439(10) Uani 1 1 d .
H31A H 0.7273 1.0243 0.0474 0.066 Uiso 1 1 calc R
H31B H 0.8759 0.9731 0.0637 0.066 Uiso 1 1 calc R
H31C H 0.8018 1.0099 0.1242 0.066 Uiso 1 1 calc R
C32 C -0.0826(4) 0.75320(15) 0.21179(15) 0.0237(6) Uani 1 1 d .
H32A H -0.1782 0.7238 0.2021 0.036 Uiso 1 1 calc R
H32B H -0.0792 0.7826 0.1736 0.036 Uiso 1 1 calc R
H32C H -0.0956 0.7778 0.2527 0.036 Uiso 1 1 calc R

loop_
_atom_site_aniso_label
_atom_site_aniso_U_11
_atom_site_aniso_U_22
_atom_site_aniso_U_33
_atom_site_aniso_U_23
_atom_site_aniso_U_13
_atom_site_aniso_U_12
Ir1 0.01514(5) 0.01633(5) 0.01026(5) -0.00100(4) 0.00319(3) -0.00017(4)
P1 0.0177(3) 0.0172(3) 0.0128(3) -0.0013(2) 0.0033(2) -0.0006(2)
P2 0.0174(3) 0.0203(3) 0.0136(3) -0.0043(3) 0.0038(2) -0.0013(3)
S1 0.0232(3) 0.0342(4) 0.0141(3) 0.0036(3) 0.0024(3) -0.0083(3)
O1 0.0231(10) 0.0252(10) 0.0142(9) 0.0032(8) 0.0032(7) -0.0038(8)
O2 0.0221(12) 0.0680(19) 0.0352(14) 0.0270(13) -0.0006(10) -0.0033(12)
O3 0.0539(16) 0.0452(15) 0.0196(11) -0.0110(10) 0.0142(11) -0.0280(13)
C1 0.0165(12) 0.0215(13) 0.0124(11) 0.0010(10) 0.0042(9) 0.0018(10)
C2 0.0175(12) 0.0226(13) 0.0155(11) 0.0007(10) 0.0047(9) 0.0010(10)
C3 0.0223(14) 0.0260(15) 0.0223(14) 0.0033(11) 0.0072(11) -0.0024(11)
C4 0.0258(15) 0.0347(17) 0.0175(13) 0.0076(12) 0.0067(11) -0.0017(12)
C5 0.0210(14) 0.0397(18) 0.0120(12) 0.0001(11) 0.0032(10) -0.0005(12)
C6 0.0178(13) 0.0290(15) 0.0136(12) -0.0017(10) 0.0034(10) 0.0009(10)
C7 0.0216(13) 0.0231(14) 0.0193(13) -0.0012(11) 0.0052(10) -0.0036(11)
C8 0.0215(14) 0.0309(15) 0.0151(12) -0.0055(11) 0.0070(10) -0.0009(11)
C9 0.0216(14) 0.0252(15) 0.0217(13) -0.0046(11) 0.0031(11) 0.0031(11)
C10 0.0228(15) 0.0347(18) 0.0379(18) -0.0097(14) 0.0110(13) 0.0000(13)
C11 0.0349(17) 0.0211(15) 0.0296(16) -0.0049(12) 0.0065(13) 0.0039(12)
C12 0.0374(19) 0.0381(19) 0.0246(15) -0.0031(14) -0.0016(13) 0.0171(15)
C13 0.0220(13) 0.0230(14) 0.0160(12) -0.0011(10) 0.0003(10) -0.0035(11)
C14 0.0374(17) 0.0288(16) 0.0147(12) -0.0025(11) 0.0038(12) -0.0097(13)
C15 0.0245(15) 0.0284(16) 0.0208(13) -0.0040(12) 0.0029(11) -0.0067(12)
C16 0.0331(17) 0.0301(17) 0.0245(15) -0.0022(13) -0.0076(13) 0.0051(14)
C17 0.0174(13) 0.0311(15) 0.0177(13) -0.0043(11) 0.0026(10) 0.0003(11)
C18 0.0223(14) 0.0363(17) 0.0173(12) -0.0006(12) 0.0050(11) 0.0053(12)
C19 0.0203(14) 0.047(2) 0.0224(14) -0.0092(14) -0.0018(11) -0.0067(13)
C20 0.0241(15) 0.0345(17) 0.0211(14) 0.0008(12) 0.0003(11) 0.0035(12)
C21 0.0388(18) 0.0209(14) 0.0282(16) -0.0061(12) 0.0084(13) -0.0046(13)
C22 0.046(2) 0.0287(17) 0.0301(17) -0.0062(14) 0.0105(15) -0.0156(15)
C23 0.057(2) 0.0326(19) 0.0343(19) -0.0158(15) 0.0124(17) -0.0066(17)
C24 0.046(2) 0.0191(15) 0.042(2) -0.0034(14) 0.0079(16) 0.0039(14)
C25 0.0235(14) 0.0221(13) 0.0144(12) 0.0040(10) 0.0052(10) 0.0000(11)
C26 0.0256(15) 0.0219(14) 0.0306(16) 0.0032(12) 0.0043(12) 0.0017(12)
C27 0.0231(15) 0.0343(17) 0.0300(16) 0.0021(13) 0.0023(12) -0.0035(13)
C28 0.0414(19) 0.0260(15) 0.0217(14) -0.0035(12) 0.0088(13) -0.0101(14)
C29 0.054(2) 0.0199(15) 0.046(2) 0.0025(15) 0.0202(18) 0.0022(15)
C30 0.0337(17) 0.0273(16) 0.0387(18) 0.0062(14) 0.0152(14) 0.0089(13)
C31 0.062(3) 0.039(2) 0.0328(19) -0.0068(16) 0.0139(18) -0.0245(19)
C32 0.0228(14) 0.0265(15) 0.0224(14) -0.0008(12) 0.0054(11) 0.0037(11)

loop_
_atom_type_symbol
_atom_type_description
_atom_type_scat_dispersion_real
_atom_type_scat_dispersion_imag
_atom_type_scat_source
C C 0.0033 0.0016 'International Tables Vol C Tables 4.2.6.8 and 6.1.1.4'
H H 0.0000 0.0000 'International Tables Vol C Tables 4.2.6.8 and 6.1.1.4'
O O 0.0106 0.0060 'International Tables Vol C Tables 4.2.6.8 and 6.1.1.4'
P P 0.1023 0.0942 'International Tables Vol C Tables 4.2.6.8 and 6.1.1.4'
S S 0.1246 0.1234 'International Tables Vol C Tables 4.2.6.8 and 6.1.1.4'
Ir Ir -1.4442 7.9887 'International Tables Vol C Tables 4.2.6.8 and 6.1.1.4'

loop_
_geom_angle_atom_site_label_1
_geom_angle_atom_site_label_2
_geom_angle_atom_site_label_3
_geom_angle
C1 Ir1 C32 82.45(12)
C1 Ir1 O1 171.60(9)
C32 Ir1 O1 102.06(10)
C1 Ir1 P2 82.73(8)
C32 Ir1 P2 95.10(9)
O1 Ir1 P2 89.77(6)
C1 Ir1 P1 83.54(8)
C32 Ir1 P1 95.05(9)
O1 Ir1 P1 102.94(6)
P2 Ir1 P1 161.69(3)
C7 P1 C9 104.89(14)
C7 P1 C13 102.36(13)
C9 P1 C13 110.16(13)
C7 P1 Ir1 101.23(10)
C9 P1 Ir1 106.97(10)
C13 P1 Ir1 128.43(10)
C8 P2 C17 105.52(14)
C8 P2 C21 107.32(15)
C17 P2 C21 110.46(15)
C8 P2 Ir1 101.82(10)
C17 P2 Ir1 108.89(10)
C21 P2 Ir1 121.41(11)
O3 S1 O2 115.48(17)
O3 S1 O1 111.22(15)
O2 S1 O1 111.94(14)
O3 S1 C25 105.86(14)
O2 S1 C25 107.32(15)
O1 S1 C25 104.10(13)
S1 O1 Ir1 132.76(12)
C2 C1 C6 116.6(2)
C2 C1 Ir1 122.41(19)
C6 C1 Ir1 120.9(2)
C3 C2 C1 121.8(3)
C3 C2 C7 119.3(3)
C1 C2 C7 118.7(2)
C4 C3 C2 120.0(3)
C4 C3 H3 120.0
C2 C3 H3 120.0
C5 C4 C3 119.7(3)
C5 C4 H4 120.1
C3 C4 H4 120.1
C4 C5 C6 120.8(3)
C4 C5 H5 119.6
C6 C5 H5 119.6
C5 C6 C1 120.7(3)
C5 C6 C8 120.1(3)
C1 C6 C8 119.3(2)
C2 C7 P1 110.6(2)
C2 C7 H7A 109.5
P1 C7 H7A 109.5
C2 C7 H7B 109.5
P1 C7 H7B 109.5
H7A C7 H7B 108.1
C6 C8 P2 107.28(19)
C6 C8 H8A 110.3
P2 C8 H8A 110.3
C6 C8 H8B 110.3
P2 C8 H8B 110.3
H8A C8 H8B 108.5
C10 C9 C11 109.8(3)
C10 C9 C12 108.1(3)
C11 C9 C12 107.2(3)
C10 C9 P1 109.6(2)
C11 C9 P1 114.8(2)
C12 C9 P1 107.1(2)
C9 C10 H10A 109.5
C9 C10 H10B 109.5
H10A C10 H10B 109.5
C9 C10 H10C 109.5
H10A C10 H10C 109.5
H10B C10 H10C 109.5
C9 C11 H11A 109.5
C9 C11 H11B 109.5
H11A C11 H11B 109.5
C9 C11 H11C 109.5
H11A C11 H11C 109.5
H11B C11 H11C 109.5
C9 C12 H12A 109.5
C9 C12 H12B 109.5
H12A C12 H12B 109.5
C9 C12 H12C 109.5
H12A C12 H12C 109.5
H12B C12 H12C 109.5
C16 C13 C15 108.0(3)
C16 C13 C14 108.0(3)
C15 C13 C14 109.1(2)
C16 C13 P1 107.0(2)
C15 C13 P1 112.9(2)
C14 C13 P1 111.7(2)
C13 C14 H14A 109.5
C13 C14 H14B 109.5
H14A C14 H14B 109.5
C13 C14 H14C 109.5
H14A C14 H14C 109.5
H14B C14 H14C 109.5
C13 C15 H15A 109.5
C13 C15 H15B 109.5
H15A C15 H15B 109.5
C13 C15 H15C 109.5
H15A C15 H15C 109.5
H15B C15 H15C 109.5
C13 C16 H16A 109.5
C13 C16 H16B 109.5
H16A C16 H16B 109.5
C13 C16 H16C 109.5
H16A C16 H16C 109.5
H16B C16 H16C 109.5
C19 C17 C20 106.2(3)
C19 C17 C18 110.4(3)
C20 C17 C18 108.5(3)
C19 C17 P2 115.1(2)
C20 C17 P2 109.1(2)
C18 C17 P2 107.4(2)
C17 C18 H18A 109.5
C17 C18 H18B 109.5
H18A C18 H18B 109.5
C17 C18 H18C 109.5
H18A C18 H18C 109.5
H18B C18 H18C 109.5
C17 C19 H19A 109.5
C17 C19 H19B 109.5
H19A C19 H19B 109.5
C17 C19 H19C 109.5
H19A C19 H19C 109.5
H19B C19 H19C 109.5
C17 C20 H20A 109.5
C17 C20 H20B 109.5
H20A C20 H20B 109.5
C17 C20 H20C 109.5
H20A C20 H20C 109.5
H20B C20 H20C 109.5
C23 C21 C22 109.9(3)
C23 C21 C24 108.8(3)
C22 C21 C24 107.2(3)
C23 C21 P2 112.1(2)
C22 C21 P2 111.1(2)
C24 C21 P2 107.6(2)
C21 C22 H22A 109.5
C21 C22 H22B 109.5
H22A C22 H22B 109.5
C21 C22 H22C 109.5
H22A C22 H22C 109.5
H22B C22 H22C 109.5
C21 C23 H23A 109.5
C21 C23 H23B 109.5
H23A C23 H23B 109.5
C21 C23 H23C 109.5
H23A C23 H23C 109.5
H23B C23 H23C 109.5
C21 C24 H24A 109.5
C21 C24 H24B 109.5
H24A C24 H24B 109.5
C21 C24 H24C 109.5
H24A C24 H24C 109.5
H24B C24 H24C 109.5
C30 C25 C26 119.3(3)
C30 C25 S1 121.9(2)
C26 C25 S1 118.8(2)
C25 C26 C27 121.0(3)
C25 C26 H26 119.5
C27 C26 H26 119.5
C26 C27 C28 120.3(3)
C26 C27 H27 119.8
C28 C27 H27 119.8
C29 C28 C27 118.3(3)
C29 C28 C31 121.2(3)
C27 C28 C31 120.5(3)
C28 C29 C30 121.7(3)
C28 C29 H29 119.2
C30 C29 H29 119.2
C25 C30 C29 119.4(3)
C25 C30 H30 120.3
C29 C30 H30 120.3
C28 C31 H31A 109.5
C28 C31 H31B 109.5
H31A C31 H31B 109.5
C28 C31 H31C 109.5
H31A C31 H31C 109.5
H31B C31 H31C 109.5
Ir1 C32 H32A 109.5
Ir1 C32 H32B 109.5
H32A C32 H32B 109.5
Ir1 C32 H32C 109.5
H32A C32 H32C 109.5
H32B C32 H32C 109.5

loop_
_geom_bond_atom_site_label_1
_geom_bond_atom_site_label_2
_geom_bond_distance
Ir1 C1 2.016(3)
Ir1 C32 2.069(3)
Ir1 O1 2.204(2)
Ir1 P2 2.3156(7)
Ir1 P1 2.3460(7)
P1 C7 1.835(3)
P1 C9 1.881(3)
P1 C13 1.897(3)
P2 C8 1.826(3)
P2 C17 1.878(3)
P2 C21 1.884(3)
S1 O3 1.443(3)
S1 O2 1.445(3)
S1 O1 1.486(2)
S1 C25 1.773(3)
C1 C2 1.409(4)
C1 C6 1.421(4)
C2 C3 1.396(4)
C2 C7 1.511(4)
C3 C4 1.386(4)
C3 H3 0.9500
C4 C5 1.382(5)
C4 H4 0.9500
C5 C6 1.397(4)
C5 H5 0.9500
C6 C8 1.518(4)
C7 H7A 0.9900
C7 H7B 0.9900
C8 H8A 0.9900
C8 H8B 0.9900
C9 C10 1.531(4)
C9 C11 1.532(4)
C9 C12 1.535(4)
C10 H10A 0.9800
C10 H10B 0.9800
C10 H10C 0.9800
C11 H11A 0.9800
C11 H11B 0.9800
C11 H11C 0.9800
C12 H12A 0.9800
C12 H12B 0.9800
C12 H12C 0.9800
C13 C16 1.522(4)
C13 C15 1.533(4)
C13 C14 1.533(4)
C14 H14A 0.9800
C14 H14B 0.9800
C14 H14C 0.9800
C15 H15A 0.9800
C15 H15B 0.9800
C15 H15C 0.9800
C16 H16A 0.9800
C16 H16B 0.9800
C16 H16C 0.9800
C17 C19 1.534(4)
C17 C20 1.544(5)
C17 C18 1.545(4)
C18 H18A 0.9800
C18 H18B 0.9800
C18 H18C 0.9800
C19 H19A 0.9800
C19 H19B 0.9800
C19 H19C 0.9800
C20 H20A 0.9800
C20 H20B 0.9800
C20 H20C 0.9800
C21 C23 1.537(5)
C21 C22 1.539(5)
C21 C24 1.544(5)
C22 H22A 0.9800
C22 H22B 0.9800
C22 H22C 0.9800
C23 H23A 0.9800
C23 H23B 0.9800
C23 H23C 0.9800
C24 H24A 0.9800
C24 H24B 0.9800
C24 H24C 0.9800
C25 C30 1.382(4)
C25 C26 1.383(4)
C26 C27 1.385(4)
C26 H26 0.9500
C27 C28 1.389(5)
C27 H27 0.9500
C28 C29 1.382(5)
C28 C31 1.499(5)
C29 C30 1.395(5)
C29 H29 0.9500
C30 H30 0.9500
C31 H31A 0.9800
C31 H31B 0.9800
C31 H31C 0.9800
C32 H32A 0.9800
C32 H32B 0.9800
C32 H32C 0.9800

loop_
_geom_torsion_atom_site_label_1
_geom_torsion_atom_site_label_2
_geom_torsion_atom_site_label_3
_geom_torsion_atom_site_label_4
_geom_torsion
C1 Ir1 P1 C7 11.32(13)
C32 Ir1 P1 C7 -70.48(13)
O1 Ir1 P1 C7 -174.10(11)
P2 Ir1 P1 C7 52.96(13)
C1 Ir1 P1 C9 -98.23(13)
C32 Ir1 P1 C9 179.98(13)
O1 Ir1 P1 C9 76.36(12)
P2 Ir1 P1 C9 -56.59(13)
C1 Ir1 P1 C13 127.18(14)
C32 Ir1 P1 C13 45.38(15)
O1 Ir1 P1 C13 -58.24(13)
P2 Ir1 P1 C13 168.82(13)
C1 Ir1 P2 C8 -20.71(13)
C32 Ir1 P2 C8 60.99(14)
O1 Ir1 P2 C8 163.08(12)
P1 Ir1 P2 C8 -62.44(14)
C1 Ir1 P2 C17 90.42(13)
C32 Ir1 P2 C17 172.12(14)
O1 Ir1 P2 C17 -85.80(12)
P1 Ir1 P2 C17 48.69(14)
C1 Ir1 P2 C21 -139.66(15)
C32 Ir1 P2 C21 -57.96(16)
O1 Ir1 P2 C21 44.12(14)
P1 Ir1 P2 C21 178.61(14)
O3 S1 O1 Ir1 -93.99(19)
O2 S1 O1 Ir1 36.9(2)
C25 S1 O1 Ir1 152.45(17)
C1 Ir1 O1 S1 -164.8(6)
C32 Ir1 O1 S1 -42.9(2)
P2 Ir1 O1 S1 -138.08(17)
P1 Ir1 O1 S1 55.22(18)
C32 Ir1 C1 C2 92.9(2)
O1 Ir1 C1 C2 -144.1(6)
P2 Ir1 C1 C2 -171.0(2)
P1 Ir1 C1 C2 -3.1(2)
C32 Ir1 C1 C6 -85.0(2)
O1 Ir1 C1 C6 38.0(8)
P2 Ir1 C1 C6 11.1(2)
P1 Ir1 C1 C6 179.0(2)
C6 C1 C2 C3 -6.3(4)
Ir1 C1 C2 C3 175.7(2)
C6 C1 C2 C7 168.6(3)
Ir1 C1 C2 C7 -9.4(4)
C1 C2 C3 C4 1.6(5)
C7 C2 C3 C4 -173.2(3)
C2 C3 C4 C5 2.6(5)
C3 C4 C5 C6 -1.8(5)
C4 C5 C6 C1 -3.1(5)
C4 C5 C6 C8 175.5(3)
C2 C1 C6 C5 7.0(4)
Ir1 C1 C6 C5 -175.0(2)
C2 C1 C6 C8 -171.7(3)
Ir1 C1 C6 C8 6.3(4)
C3 C2 C7 P1 -165.6(2)
C1 C2 C7 P1 19.5(3)
C9 P1 C7 C2 92.6(2)
C13 P1 C7 C2 -152.4(2)
Ir1 P1 C7 C2 -18.6(2)
C5 C6 C8 P2 156.5(2)
C1 C6 C8 P2 -24.8(3)
C17 P2 C8 C6 -85.2(2)
C21 P2 C8 C6 156.9(2)
Ir1 P2 C8 C6 28.4(2)
C7 P1 C9 C10 -168.8(2)
C13 P1 C9 C10 81.7(2)
Ir1 P1 C9 C10 -61.8(2)
C7 P1 C9 C11 67.2(3)
C13 P1 C9 C11 -42.3(3)
Ir1 P1 C9 C11 174.1(2)
C7 P1 C9 C12 -51.7(3)
C13 P1 C9 C12 -161.2(2)
Ir1 P1 C9 C12 55.3(2)
C7 P1 C13 C16 81.1(2)
C9 P1 C13 C16 -167.7(2)
Ir1 P1 C13 C16 -34.2(3)
C7 P1 C13 C15 -37.6(2)
C9 P1 C13 C15 73.6(2)
Ir1 P1 C13 C15 -152.93(17)
C7 P1 C13 C14 -160.9(2)
C9 P1 C13 C14 -49.8(2)
Ir1 P1 C13 C14 83.7(2)
C8 P2 C17 C19 -79.1(3)
C21 P2 C17 C19 36.6(3)
Ir1 P2 C17 C19 172.3(2)
C8 P2 C17 C20 40.1(2)
C21 P2 C17 C20 155.8(2)
Ir1 P2 C17 C20 -68.5(2)
C8 P2 C17 C18 157.5(2)
C21 P2 C17 C18 -86.8(2)
Ir1 P2 C17 C18 48.9(2)
C8 P2 C21 C23 40.9(3)
C17 P2 C21 C23 -73.7(3)
Ir1 P2 C21 C23 157.1(2)
C8 P2 C21 C22 164.3(2)
C17 P2 C21 C22 49.7(3)
Ir1 P2 C21 C22 -79.5(3)
C8 P2 C21 C24 -78.7(2)
C17 P2 C21 C24 166.8(2)
Ir1 P2 C21 C24 37.5(3)
O3 S1 C25 C30 134.5(3)
O2 S1 C25 C30 10.7(3)
O1 S1 C25 C30 -108.1(3)
O3 S1 C25 C26 -44.3(3)
O2 S1 C25 C26 -168.2(2)
O1 S1 C25 C26 73.0(3)
C30 C25 C26 C27 -0.4(5)
S1 C25 C26 C27 178.5(2)
C25 C26 C27 C28 0.9(5)
C26 C27 C28 C29 -0.5(5)
C26 C27 C28 C31 179.7(3)
C27 C28 C29 C30 -0.4(6)
C31 C28 C29 C30 179.4(3)
C26 C25 C30 C29 -0.5(5)
S1 C25 C30 C29 -179.3(3)
C28 C29 C30 C25 0.8(6)
